data_4334884
loop_
_publ_author_name
'Brian D. Mahoney'
'Nicholas A. Piro'
'Patrick J. Carroll'
'Eric J. Schelter'

_publ_section_title
;
 Synthesis, Electrochemistry, and Reactivity of Cerium(III/IV)
 Methylene-Bis-Phenolate Complexes
;
_journal_name_full 'Inorganic Chemistry'
_journal_page_first 5970
_journal_page_last 5977
_journal_paper_doi 10.1021/ic400202r
_journal_volume 52
_journal_year 2013
_chemical_formula_sum 'C62 H92 Ce Li O8'
_chemical_formula_weight 1112.42
_space_group_IT_number 15
_symmetry_cell_setting monoclinic
_symmetry_Int_Tables_number 15
_symmetry_space_group_name_Hall '-C 2yc'
_symmetry_space_group_name_H-M 'C 1 2/c 1'
_atom_sites_solution_hydrogens geom
_atom_sites_solution_primary direct
_audit_creation_method SHELXL-97
_cell_angle_alpha 90.00
_cell_angle_beta 97.761(3)
_cell_angle_gamma 90.00
_cell_formula_units_Z 4
_cell_length_a 18.2613(10)
_cell_length_b 17.6716(9)
_cell_length_c 17.9676(10)
_cell_measurement_temperature 143(1)
_cell_volume 5745.1(5)
_computing_data_collection 'Bruker APEX2'
_computing_data_reduction 'Bruker SAINT'
_computing_structure_refinement 'SHELXL-97 (Sheldrick, 2008)'
_computing_structure_solution 'SHELXS-97 (Sheldrick, 2008)'
_diffrn_ambient_temperature 143(1)
_diffrn_measured_fraction_theta_full 0.998
_diffrn_measured_fraction_theta_max 0.998
_diffrn_measurement_device 'CCD Area Detector'
_diffrn_measurement_device_type 'Bruker APEXII'
_diffrn_measurement_method 'phi and omega scans'
_diffrn_radiation_monochromator graphite
_diffrn_radiation_source 'sealed tube'
_diffrn_radiation_type MoK\a
_diffrn_radiation_wavelength 0.71073
_diffrn_reflns_av_R_equivalents 0.0237
_diffrn_reflns_av_sigmaI/netI 0.0091
_diffrn_reflns_limit_h_max 23
_diffrn_reflns_limit_h_min -23
_diffrn_reflns_limit_k_max 22
_diffrn_reflns_limit_k_min -22
_diffrn_reflns_limit_l_max 23
_diffrn_reflns_limit_l_min -23
_diffrn_reflns_number 96345
_diffrn_reflns_theta_full 27.53
_diffrn_reflns_theta_max 27.53
_diffrn_reflns_theta_min 1.61
_exptl_absorpt_coefficient_mu 0.845
_exptl_absorpt_correction_T_max 0.7456
_exptl_absorpt_correction_T_min 0.6801
_exptl_absorpt_correction_type multi-scan
_exptl_absorpt_process_details '(SADABS; Sheldrick, 2007)'
_exptl_crystal_density_diffrn 1.286
_exptl_crystal_F_000 2356
_exptl_crystal_size_max 0.18
_exptl_crystal_size_mid 0.14
_exptl_crystal_size_min 0.04
_refine_diff_density_max 1.380
_refine_diff_density_min -0.495
_refine_diff_density_rms 0.054
_refine_ls_extinction_method none
_refine_ls_goodness_of_fit_ref 1.070
_refine_ls_hydrogen_treatment constr
_refine_ls_matrix_type full
_refine_ls_number_parameters 352
_refine_ls_number_reflns 6622
_refine_ls_number_restraints 35
_refine_ls_restrained_S_all 1.081
_refine_ls_R_factor_all 0.0235
_refine_ls_R_factor_gt 0.0216
_refine_ls_shift/su_max 0.001
_refine_ls_shift/su_mean 0.000
_refine_ls_structure_factor_coef Fsqd
_refine_ls_weighting_details 'calc w=1/[\s^2^(Fo^2^)+(0.0327P)^2^+6.4650P] where P=(Fo^2^+2Fc^2^)/3'
_refine_ls_weighting_scheme calc
_refine_ls_wR_factor_gt 0.0578
_refine_ls_wR_factor_ref 0.0596
_reflns_number_gt 6298
_reflns_number_total 6622
_reflns_threshold_expression >2sigma(I)
_cod_data_source_file ic400202r_si_002_8.cif
_cod_data_source_block 1
_cod_original_sg_symbol_H-M 'C 2/c '
_cod_database_code 4334884

loop_
_symmetry_equiv_pos_as_xyz
'x, y, z'
'-x, y, -z+1/2'
'x+1/2, y+1/2, z'
'-x+1/2, y+1/2, -z+1/2'
'-x, -y, -z'
'x, -y, z-1/2'
'-x+1/2, -y+1/2, -z'
'x+1/2, -y+1/2, z-1/2'

loop_
_atom_site_label
_atom_site_type_symbol
_atom_site_fract_x
_atom_site_fract_y
_atom_site_fract_z
_atom_site_U_iso_or_equiv
_atom_site_adp_type
_atom_site_occupancy
_atom_site_symmetry_multiplicity
_atom_site_calc_flag
_atom_site_refinement_flags
_atom_site_disorder_assembly
_atom_site_disorder_group
Ce1 Ce 0.5000 0.721981(6) 0.2500 0.01980(4) Uani 1 2 d S . .
O1 O 0.42604(5) 0.61403(6) 0.21600(6) 0.0217(2) Uani 1 1 d . A .
O2 O 0.45674(6) 0.74409(6) 0.36333(6) 0.0237(2) Uani 1 1 d . . .
O3 O 0.60017(8) 0.82355(8) 0.28453(8) 0.0417(3) Uani 1 1 d DU . .
O4 O 0.47176(6) 0.45383(7) 0.32069(7) 0.0302(2) Uani 1 1 d . A .
C1 C 0.35281(8) 0.61668(8) 0.22159(8) 0.0200(3) Uani 1 1 d . . .
C2 C 0.29842(8) 0.62125(8) 0.15686(8) 0.0234(3) Uani 1 1 d . . .
C3 C 0.22466(9) 0.62963(10) 0.16820(9) 0.0287(3) Uani 1 1 d . . .
H3 H 0.1890 0.6333 0.1262 0.038 Uiso 1 1 calc R . .
C4 C 0.20156(9) 0.63284(10) 0.23874(9) 0.0297(3) Uani 1 1 d . . .
C5 C 0.25524(8) 0.62491(9) 0.30082(9) 0.0259(3) Uani 1 1 d . . .
H5 H 0.2411 0.6256 0.3486 0.034 Uiso 1 1 calc R . .
C6 C 0.32974(8) 0.61600(8) 0.29351(8) 0.0212(3) Uani 1 1 d . . .
C7 C 0.38506(8) 0.60367(8) 0.36388(8) 0.0218(3) Uani 1 1 d . . .
H7a H 0.3767 0.5541 0.3843 0.029 Uiso 1 1 calc R . .
H7b H 0.4346 0.6040 0.3500 0.029 Uiso 1 1 calc R . .
C8 C 0.38080(8) 0.66205(8) 0.42409(8) 0.0202(3) Uani 1 1 d . . .
C9 C 0.41776(8) 0.73207(8) 0.42042(8) 0.0200(3) Uani 1 1 d . . .
C10 C 0.41107(8) 0.78628(8) 0.47821(8) 0.0220(3) Uani 1 1 d . . .
C11 C 0.36908(8) 0.76712(9) 0.53483(8) 0.0241(3) Uani 1 1 d . . .
H11 H 0.3649 0.8027 0.5722 0.032 Uiso 1 1 calc R . .
C12 C 0.33323(8) 0.69831(9) 0.53890(8) 0.0234(3) Uani 1 1 d . . .
C13 C 0.33999(8) 0.64638(9) 0.48240(8) 0.0226(3) Uani 1 1 d . . .
H13 H 0.3166 0.5997 0.4835 0.030 Uiso 1 1 calc R . .
C14 C 0.31850(9) 0.61899(9) 0.07672(8) 0.0271(3) Uani 1 1 d . . .
C15 C 0.35702(12) 0.69279(12) 0.06016(11) 0.0420(4) Uani 1 1 d . . .
H15a H 0.3268 0.7350 0.0705 0.063 Uiso 1 1 calc R . .
H15b H 0.3644 0.6938 0.0083 0.063 Uiso 1 1 calc R . .
H15c H 0.4040 0.6959 0.0913 0.063 Uiso 1 1 calc R . .
C16 C 0.36924(11) 0.55186(11) 0.06688(10) 0.0399(4) Uani 1 1 d . . .
H16a H 0.4158 0.5590 0.0979 0.060 Uiso 1 1 calc R . .
H16b H 0.3771 0.5483 0.0152 0.060 Uiso 1 1 calc R . .
H16c H 0.3467 0.5061 0.0814 0.060 Uiso 1 1 calc R . .
C17 C 0.24987(11) 0.60965(15) 0.01777(10) 0.0483(5) Uani 1 1 d . . .
H17a H 0.2229 0.5655 0.0293 0.072 Uiso 1 1 calc R . .
H17b H 0.2649 0.6041 -0.0311 0.072 Uiso 1 1 calc R . .
H17c H 0.2189 0.6535 0.0183 0.072 Uiso 1 1 calc R . .
C18 C 0.12077(9) 0.64429(13) 0.24662(11) 0.0426(4) Uani 1 1 d . . .
H18a H 0.0932 0.6529 0.1980 0.064 Uiso 1 1 calc R . .
H18b H 0.1157 0.6872 0.2782 0.064 Uiso 1 1 calc R . .
H18c H 0.1021 0.6000 0.2686 0.064 Uiso 1 1 calc R . .
C19 C 0.44865(9) 0.86394(9) 0.47991(9) 0.0265(3) Uani 1 1 d . . .
C20 C 0.42246(9) 0.90692(9) 0.40709(9) 0.0307(3) Uani 1 1 d . . .
H20a H 0.4330 0.8775 0.3649 0.046 Uiso 1 1 calc R . .
H20b H 0.4478 0.9545 0.4075 0.046 Uiso 1 1 calc R . .
H20c H 0.3702 0.9157 0.4033 0.046 Uiso 1 1 calc R . .
C21 C 0.53282(9) 0.85232(10) 0.49078(11) 0.0372(4) Uani 1 1 d . . .
H21a H 0.5478 0.8281 0.5382 0.056 Uiso 1 1 calc R . .
H21b H 0.5570 0.9005 0.4899 0.056 Uiso 1 1 calc R . .
H21c H 0.5462 0.8211 0.4510 0.056 Uiso 1 1 calc R . .
C22 C 0.43040(12) 0.91408(11) 0.54464(11) 0.0417(4) Uani 1 1 d . . .
H22a H 0.3778 0.9204 0.5410 0.063 Uiso 1 1 calc R . .
H22b H 0.4534 0.9626 0.5417 0.063 Uiso 1 1 calc R . .
H22c H 0.4485 0.8906 0.5917 0.063 Uiso 1 1 calc R . .
C23 C 0.28860(9) 0.68156(10) 0.60177(9) 0.0305(3) Uani 1 1 d . . .
H23a H 0.3151 0.6987 0.6485 0.046 Uiso 1 1 calc R . .
H23b H 0.2803 0.6280 0.6043 0.046 Uiso 1 1 calc R . .
H23c H 0.2420 0.7073 0.5925 0.046 Uiso 1 1 calc R . .
C24 C 0.60412(19) 0.8877(2) 0.3327(2) 0.0372(7) Uani 0.60 1 d PDU A 1
H24a H 0.6316 0.8763 0.3815 0.049 Uiso 0.60 1 calc PR A 1
H24b H 0.5552 0.9054 0.3395 0.049 Uiso 0.60 1 calc PR A 1
C25 C 0.6444(2) 0.9453(2) 0.2909(2) 0.0420(9) Uani 0.60 1 d PDU A 1
H25a H 0.6140 0.9633 0.2459 0.056 Uiso 0.60 1 calc PR A 1
H25b H 0.6615 0.9880 0.3225 0.056 Uiso 0.60 1 calc PR A 1
C24' C 0.5792(3) 0.9065(3) 0.2990(3) 0.0349(10) Uani 0.40 1 d PDU A 2
H24a' H 0.5559 0.9310 0.2535 0.046 Uiso 0.40 1 calc PR A 2
H24b' H 0.5470 0.9102 0.3376 0.046 Uiso 0.40 1 calc PR A 2
C25' C 0.6544(3) 0.9383(4) 0.3248(4) 0.0550(18) Uani 0.40 1 d PDU A 2
H25a' H 0.6700 0.9267 0.3773 0.073 Uiso 0.40 1 calc PR A 2
H25b' H 0.6549 0.9928 0.3182 0.073 Uiso 0.40 1 calc PR A 2
C26 C 0.70582(12) 0.89826(14) 0.27319(14) 0.0529(5) Uani 1 1 d DU . .
H26a H 0.7459 0.8982 0.3145 0.070 Uiso 0.60 1 calc PR A 1
H26b H 0.7244 0.9165 0.2284 0.070 Uiso 0.60 1 calc PR A 1
H26a' H 0.7050 0.9250 0.2260 0.070 Uiso 0.40 1 calc PR A 2
H26b' H 0.7564 0.8957 0.2979 0.070 Uiso 0.40 1 calc PR A 2
C27 C 0.67295(10) 0.81903(12) 0.26044(11) 0.0391(4) Uani 1 1 d U A .
H27a H 0.6690 0.8051 0.2078 0.052 Uiso 1 1 calc R . .
H27b H 0.7034 0.7819 0.2899 0.052 Uiso 1 1 calc R . .
C28 C 0.50630(11) 0.41393(11) 0.38595(11) 0.0398(4) Uani 1 1 d . . .
H28a H 0.4979 0.4402 0.4314 0.053 Uiso 1 1 calc R . .
H28b H 0.5591 0.4098 0.3851 0.053 Uiso 1 1 calc R . .
C29 C 0.47130(12) 0.33676(13) 0.38284(16) 0.0580(6) Uani 1 1 d . . .
H29a H 0.4716 0.3156 0.4327 0.077 Uiso 1 1 calc R . .
H29b H 0.4959 0.3021 0.3525 0.077 Uiso 1 1 calc R . .
Li1 Li 0.5000 0.5355(2) 0.2500 0.0246(7) Uani 1 2 d S . .
C30 C 0.39351(13) 0.35431(14) 0.34644(15) 0.0564(6) Uani 1 1 d . A .
H30a H 0.3698 0.3099 0.3224 0.075 Uiso 1 1 calc R . .
H30b H 0.3635 0.3738 0.3828 0.075 Uiso 1 1 calc R . .
C31 C 0.40640(10) 0.41338(12) 0.28995(11) 0.0416(4) Uani 1 1 d . . .
H31a H 0.4134 0.3900 0.2426 0.055 Uiso 1 1 calc R A .
H31b H 0.3645 0.4475 0.2813 0.055 Uiso 1 1 calc R . .

loop_
_atom_site_aniso_label
_atom_site_aniso_U_11
_atom_site_aniso_U_22
_atom_site_aniso_U_33
_atom_site_aniso_U_23
_atom_site_aniso_U_13
_atom_site_aniso_U_12
Ce1 0.02008(6) 0.01856(6) 0.02231(6) 0.000 0.00848(4) 0.000
O1 0.0178(5) 0.0246(5) 0.0231(5) -0.0001(4) 0.0036(4) 0.0002(4)
O2 0.0226(5) 0.0265(5) 0.0237(5) -0.0015(4) 0.0094(4) -0.0024(4)
O3 0.0441(7) 0.0429(7) 0.0428(7) -0.0140(6) 0.0226(6) -0.0222(6)
O4 0.0272(6) 0.0283(6) 0.0343(6) 0.0052(5) 0.0019(5) -0.0028(4)
C1 0.0187(6) 0.0182(6) 0.0232(7) -0.0003(5) 0.0028(5) -0.0016(5)
C2 0.0225(7) 0.0252(7) 0.0220(7) 0.0001(5) 0.0012(5) -0.0014(5)
C3 0.0221(7) 0.0361(9) 0.0264(7) 0.0010(6) -0.0018(6) -0.0009(6)
C4 0.0197(7) 0.0368(9) 0.0326(8) 0.0004(7) 0.0040(6) -0.0011(6)
C5 0.0235(7) 0.0307(8) 0.0241(7) -0.0004(6) 0.0057(6) -0.0020(6)
C6 0.0214(7) 0.0197(6) 0.0222(7) -0.0007(5) 0.0021(5) -0.0020(5)
C7 0.0225(7) 0.0216(7) 0.0212(6) 0.0002(5) 0.0028(5) 0.0005(5)
C8 0.0185(6) 0.0227(7) 0.0189(6) 0.0010(5) 0.0013(5) 0.0011(5)
C9 0.0164(6) 0.0245(7) 0.0195(6) 0.0007(5) 0.0037(5) 0.0010(5)
C10 0.0197(7) 0.0248(7) 0.0217(7) -0.0010(5) 0.0035(5) -0.0009(5)
C11 0.0233(7) 0.0294(8) 0.0200(7) -0.0023(5) 0.0040(5) 0.0014(6)
C12 0.0198(6) 0.0312(7) 0.0194(6) 0.0037(6) 0.0040(5) 0.0014(6)
C13 0.0206(6) 0.0253(7) 0.0217(6) 0.0040(5) 0.0024(5) -0.0013(5)
C14 0.0266(7) 0.0337(8) 0.0204(7) 0.0003(6) 0.0010(6) -0.0003(6)
C15 0.0575(12) 0.0400(10) 0.0299(9) 0.0057(7) 0.0109(8) -0.0060(9)
C16 0.0497(11) 0.0418(10) 0.0279(8) -0.0077(7) 0.0039(7) 0.0089(8)
C17 0.0366(10) 0.0828(16) 0.0236(8) -0.0016(9) -0.0027(7) -0.0018(10)
C18 0.0211(8) 0.0666(13) 0.0402(10) 0.0030(9) 0.0052(7) 0.0012(8)
C19 0.0276(7) 0.0254(7) 0.0274(7) -0.0047(6) 0.0064(6) -0.0045(6)
C20 0.0323(8) 0.0262(8) 0.0344(8) 0.0006(6) 0.0066(7) -0.0038(6)
C21 0.0275(8) 0.0333(9) 0.0492(10) -0.0026(8) -0.0003(7) -0.0081(7)
C22 0.0580(12) 0.0315(9) 0.0385(9) -0.0122(7) 0.0174(9) -0.0121(8)
C23 0.0288(8) 0.0397(9) 0.0247(7) 0.0031(6) 0.0102(6) -0.0003(7)
C24 0.0280(16) 0.0472(19) 0.0374(18) -0.0133(15) 0.0085(13) -0.0089(14)
C25 0.046(2) 0.0357(18) 0.041(2) -0.0047(18) -0.0058(18) -0.0108(15)
C24' 0.035(3) 0.040(3) 0.030(2) -0.012(2) 0.009(2) -0.008(2)
C25' 0.048(3) 0.041(3) 0.067(5) -0.003(3) -0.025(3) -0.009(2)
C26 0.0356(10) 0.0645(14) 0.0593(13) -0.0063(11) 0.0092(9) -0.0227(10)
C27 0.0310(9) 0.0447(10) 0.0418(10) 0.0049(8) 0.0063(7) -0.0029(7)
C28 0.0373(9) 0.0432(10) 0.0371(9) 0.0108(8) -0.0011(7) -0.0022(8)
C29 0.0424(11) 0.0440(12) 0.0845(17) 0.0305(12) -0.0028(11) -0.0048(9)
Li1 0.0235(17) 0.0221(17) 0.0280(17) 0.000 0.0022(14) 0.000
C30 0.0446(12) 0.0510(13) 0.0720(15) 0.0184(11) 0.0023(11) -0.0091(10)
C31 0.0325(9) 0.0474(11) 0.0433(10) 0.0079(8) -0.0012(8) -0.0135(8)

loop_
_atom_type_symbol
_atom_type_description
_atom_type_scat_dispersion_real
_atom_type_scat_dispersion_imag
_atom_type_scat_source
C C 0.0033 0.0016 'International Tables Vol C Tables 4.2.6.8 and 6.1.1.4'
Ce Ce -0.2486 2.6331 'International Tables Vol C Tables 4.2.6.8 and 6.1.1.4'
Li Li -0.0003 0.0001 'International Tables Vol C Tables 4.2.6.8 and 6.1.1.4'
O O 0.0106 0.0060 'International Tables Vol C Tables 4.2.6.8 and 6.1.1.4'
H H 0.0000 0.0000 'International Tables Vol C Tables 4.2.6.8 and 6.1.1.4'

loop_
_geom_angle_atom_site_label_1
_geom_angle_atom_site_label_2
_geom_angle_atom_site_label_3
_geom_angle
_geom_angle_site_symmetry_1
_geom_angle_site_symmetry_3
O2 Ce1 O2 160.57(6) . 2_655
O2 Ce1 O1 96.45(4) . .
O2 Ce1 O1 99.17(4) 2_655 .
O2 Ce1 O1 99.17(4) . 2_655
O2 Ce1 O1 96.45(4) 2_655 2_655
O1 Ce1 O1 72.75(5) . 2_655
O2 Ce1 O3 89.21(4) . .
O2 Ce1 O3 77.22(4) 2_655 .
O1 Ce1 O3 169.69(4) . .
O1 Ce1 O3 97.89(4) 2_655 .
O2 Ce1 O3 77.22(4) . 2_655
O2 Ce1 O3 89.21(4) 2_655 2_655
O1 Ce1 O3 97.89(4) . 2_655
O1 Ce1 O3 169.69(4) 2_655 2_655
O3 Ce1 O3 91.75(7) . 2_655
O2 Ce1 Li1 99.72(3) . .
O2 Ce1 Li1 99.72(3) 2_655 .
O1 Ce1 Li1 36.37(2) . .
O1 Ce1 Li1 36.37(2) 2_655 .
O3 Ce1 Li1 134.12(3) . .
O3 Ce1 Li1 134.12(4) 2_655 .
C1 O1 Li1 129.91(11) . .
C1 O1 Ce1 119.13(8) . .
Li1 O1 Ce1 98.28(8) . .
C9 O2 Ce1 157.66(10) . .
C24 O3 C27 104.57(17) . .
C24 O3 C24' 30.2(2) . .
C27 O3 C24' 111.1(2) . .
C24 O3 Ce1 132.64(14) . .
C27 O3 Ce1 122.51(11) . .
C24' O3 Ce1 121.09(19) . .
C31 O4 C28 108.63(13) . .
C31 O4 Li1 112.36(10) . .
C28 O4 Li1 137.42(11) . .
O1 C1 C6 119.13(12) . .
O1 C1 C2 121.80(13) . .
C6 C1 C2 119.06(13) . .
C3 C2 C1 117.79(14) . .
C3 C2 C14 119.81(13) . .
C1 C2 C14 122.39(13) . .
C4 C3 C2 123.68(14) . .
C5 C4 C3 117.38(14) . .
C5 C4 C18 121.94(15) . .
C3 C4 C18 120.68(15) . .
C4 C5 C6 121.87(14) . .
C5 C6 C1 120.06(13) . .
C5 C6 C7 118.98(13) . .
C1 C6 C7 120.94(13) . .
C8 C7 C6 113.93(12) . .
C13 C8 C9 121.05(13) . .
C13 C8 C7 119.30(13) . .
C9 C8 C7 119.65(13) . .
O2 C9 C8 118.65(13) . .
O2 C9 C10 123.72(13) . .
C8 C9 C10 117.63(13) . .
C11 C10 C9 118.42(13) . .
C11 C10 C19 119.42(13) . .
C9 C10 C19 122.16(13) . .
C12 C11 C10 124.10(14) . .
C13 C12 C11 116.88(13) . .
C13 C12 C23 121.94(15) . .
C11 C12 C23 121.19(14) . .
C12 C13 C8 121.92(14) . .
C15 C14 C16 109.70(15) . .
C15 C14 C2 109.57(13) . .
C16 C14 C2 110.73(13) . .
C15 C14 C17 108.13(15) . .
C16 C14 C17 106.70(15) . .
C2 C14 C17 111.94(14) . .
C20 C19 C10 109.84(13) . .
C20 C19 C22 106.64(14) . .
C10 C19 C22 112.94(13) . .
C20 C19 C21 111.48(14) . .
C10 C19 C21 108.68(13) . .
C22 C19 C21 107.26(15) . .
O3 C24 C25 102.8(3) . .
C26 C25 C24 99.4(3) . .
C25' C24' O3 99.8(4) . .
C24' C25' C26 104.0(4) . .
C25 C26 C27 104.8(2) . .
C25 C26 C25' 23.4(2) . .
C27 C26 C25' 104.3(3) . .
O3 C27 C26 105.15(16) . .
O4 C28 C29 106.07(16) . .
C28 C29 C30 101.51(17) . .
O1 Li1 O1 90.69(16) . 2_655
O1 Li1 O4 121.72(4) . 2_655
O1 Li1 O4 118.12(4) 2_655 2_655
O1 Li1 O4 118.12(4) . .
O1 Li1 O4 121.72(4) 2_655 .
O4 Li1 O4 89.66(16) 2_655 .
O1 Li1 Ce1 45.34(8) . .
O1 Li1 Ce1 45.34(8) 2_655 .
O4 Li1 Ce1 135.17(8) 2_655 .
O4 Li1 Ce1 135.17(8) . .
C31 C30 C29 102.21(17) . .
O4 C31 C30 106.56(16) . .

loop_
_geom_bond_atom_site_label_1
_geom_bond_atom_site_label_2
_geom_bond_distance
_geom_bond_site_symmetry_2
Ce1 O2 2.3146(10) .
Ce1 O2 2.3146(10) 2_655
Ce1 O1 2.3693(10) .
Ce1 O1 2.3693(10) 2_655
Ce1 O3 2.5780(12) .
Ce1 O3 2.5780(12) 2_655
Ce1 Li1 3.296(4) .
O1 C1 1.3555(17) .
O1 Li1 1.975(3) .
O2 C9 1.3422(17) .
O3 C24 1.422(3) .
O3 C27 1.454(2) .
O3 C24' 1.546(5) .
O4 C31 1.436(2) .
O4 C28 1.439(2) .
O4 Li1 2.034(3) .
C1 C6 1.412(2) .
C1 C2 1.4260(19) .
C2 C3 1.397(2) .
C2 C14 1.534(2) .
C3 C4 1.390(2) .
C4 C5 1.389(2) .
C4 C18 1.515(2) .
C5 C6 1.393(2) .
C6 C7 1.5238(19) .
C7 C8 1.5045(19) .
C8 C13 1.3930(19) .
C8 C9 1.415(2) .
C9 C10 1.430(2) .
C10 C11 1.396(2) .
C10 C19 1.533(2) .
C11 C12 1.388(2) .
C12 C13 1.386(2) .
C12 C23 1.509(2) .
C14 C15 1.530(2) .
C14 C16 1.530(2) .
C14 C17 1.537(2) .
C19 C20 1.533(2) .
C19 C22 1.534(2) .
C19 C21 1.537(2) .
C24 C25 1.514(5) .
C25 C26 1.466(5) .
C24' C25' 1.500(6) .
C25' C26 1.574(7) .
C26 C27 1.528(3) .
C28 C29 1.504(3) .
C29 C30 1.514(3) .
Li1 O1 1.975(3) 2_655
Li1 O4 2.034(3) 2_655
C30 C31 1.496(3) .
